data_1011134
loop_
_publ_author_name
'Cairns, R W'
'Ott, E'

_publ_section_title
;
X-ray studies of the system nickel-oxygen-water. I. Nickelous oxide and
hydroxide
;
_journal_coden_ASTM JACSAT
_journal_name_full 'Journal of the American Chemical Society'
_journal_page_first 527
_journal_page_last 533
_journal_paper_doi 10.1021/ja01329a013
_journal_volume 55
_journal_year 1933
_chemical_compound_source synthetic
_chemical_formula_structural 'Ni (O H)2'
_chemical_formula_sum 'H2 Ni O2'
_chemical_name_mineral Theophrastite
_chemical_name_systematic 'Nickel hydroxide'
_space_group_IT_number 164
_symmetry_cell_setting trigonal
_symmetry_Int_Tables_number 164
_symmetry_space_group_name_Hall '-P 3 2"'
_symmetry_space_group_name_H-M 'P -3 m 1'
_cell_angle_alpha 90
_cell_angle_beta 90
_cell_angle_gamma 120
_cell_formula_units_Z 1
_cell_length_a 3.114(5)
_cell_length_b 3.114(5)
_cell_length_c 4.617(5)
_cell_volume 38.8
_exptl_crystal_density_meas 4
_cod_database_code 1011134

loop_
_symmetry_equiv_pos_as_xyz
x,y,z
-y,x-y,z
y-x,-x,z
-y,-x,z
x,x-y,z
y-x,y,z
-x,-y,-z
y,y-x,-z
x-y,x,-z
y,x,-z
-x,y-x,-z
x-y,-y,-z

loop_
_atom_site_label
_atom_site_type_symbol
_atom_site_symmetry_multiplicity
_atom_site_Wyckoff_symbol
_atom_site_fract_x
_atom_site_fract_y
_atom_site_fract_z
_atom_site_occupancy
_atom_site_attached_hydrogens
_atom_site_calc_flag
Ni1 Ni2+ 1 a 0. 0. 0. 1. 0 d
O1 O2- 2 d 0.3333 0.6667 0.25 1. 1 d
H1 H1+ 2 d -1. -1. -1. 1. 0 dum

loop_
_atom_type_symbol
_atom_type_oxidation_number
Ni2+ 2.000
O2- -2.000
H1+ 1.000
